data_2209569
loop_
_publ_author_name
'Min Hong'
'Han-Dong Yin'
'Da-Qi Wang'

_publ_section_title
;
 Bis[\m-furan-2-carbaldehyde
 (1-carboxyethylidene)hydrazonato(2--)]bis[methanoldimethyltin(IV)]
;
_journal_coeditor_code KJ2006
_journal_issue 7
_journal_name_full 'Acta Crystallographica Section E'
_journal_page_first m1555
_journal_page_last m1557
_journal_paper_doi 10.1107/S1600536806017612
_journal_volume 62
_journal_year 2006
_chemical_formula_iupac '[Sn2 (C H3)4 (C8 H6 N2 O4)2 (C H4 O)2]'
_chemical_formula_moiety 'C11 H16 N2 O5 Sn'
_chemical_formula_sum 'C11 H16 N2 O5 Sn'
_chemical_formula_weight 374.95
_chemical_name_systematic
;Bis[\m-pyruvic acid 2-furoic acid
 hydrazonato(2-)]bis[methanolbismethyltin(IV)]
;
_space_group_IT_number 15
_symmetry_cell_setting monoclinic
_symmetry_space_group_name_Hall '-C 2yc'
_symmetry_space_group_name_H-M 'C 1 2/c 1'
_atom_sites_solution_hydrogens geom
_atom_sites_solution_primary direct
_atom_sites_solution_secondary difmap
_audit_creation_method SHELXL-97
_cell_angle_alpha 90.00
_cell_angle_beta 102.658(15)
_cell_angle_gamma 90.00
_cell_formula_units_Z 8
_cell_length_a 20.794(19)
_cell_length_b 9.911(9)
_cell_length_c 14.142(13)
_cell_measurement_reflns_used 2118
_cell_measurement_temperature 298(2)
_cell_measurement_theta_max 22.748
_cell_measurement_theta_min 2.287
_cell_volume 2844(5)
_computing_cell_refinement SMART
_computing_data_collection 'SMART (Siemens, 1996)'
_computing_data_reduction 'SAINT (Siemens, 1996)'
_computing_molecular_graphics 'SHELXTL (Sheldrick, 1997b)'
_computing_publication_material SHELXTL
_computing_structure_refinement 'SHELXL97 (Sheldrick, 1997a)'
_computing_structure_solution 'SHELXS97 (Sheldrick, 1997a)'
_diffrn_ambient_temperature 298(2)
_diffrn_measured_fraction_theta_full 1.000
_diffrn_measured_fraction_theta_max 1.000
_diffrn_measurement_device_type
;
Bruker SMART CCD area-detector diffractometer
;
_diffrn_measurement_method '\f and \w scans'
_diffrn_radiation_monochromator graphite
_diffrn_radiation_source 'fine-focus sealed tube'
_diffrn_radiation_type MoK\a
_diffrn_radiation_wavelength 0.71073
_diffrn_reflns_av_R_equivalents 0.0385
_diffrn_reflns_av_sigmaI/netI 0.0480
_diffrn_reflns_limit_h_max 17
_diffrn_reflns_limit_h_min -24
_diffrn_reflns_limit_k_max 11
_diffrn_reflns_limit_k_min -11
_diffrn_reflns_limit_l_max 14
_diffrn_reflns_limit_l_min -16
_diffrn_reflns_number 7350
_diffrn_reflns_theta_full 25.10
_diffrn_reflns_theta_max 25.10
_diffrn_reflns_theta_min 2.01
_diffrn_standards_number 0
_exptl_absorpt_coefficient_mu 1.814
_exptl_absorpt_correction_T_max 0.8117
_exptl_absorpt_correction_T_min 0.6804
_exptl_absorpt_correction_type multi-scan
_exptl_absorpt_process_details '(SADABS; Sheldrick, 1996)'
_exptl_crystal_colour colorless
_exptl_crystal_density_diffrn 1.752
_exptl_crystal_density_method 'not measured'
_exptl_crystal_description block
_exptl_crystal_F_000 1488
_exptl_crystal_size_max 0.23
_exptl_crystal_size_mid 0.15
_exptl_crystal_size_min 0.12
_refine_diff_density_max 0.635
_refine_diff_density_min -0.403
_refine_ls_extinction_method none
_refine_ls_goodness_of_fit_ref 0.997
_refine_ls_hydrogen_treatment mixed
_refine_ls_matrix_type full
_refine_ls_number_parameters 180
_refine_ls_number_reflns 2538
_refine_ls_number_restraints 0
_refine_ls_restrained_S_all 0.997
_refine_ls_R_factor_all 0.0611
_refine_ls_R_factor_gt 0.0371
_refine_ls_shift/su_max 0.011
_refine_ls_shift/su_mean 0.000
_refine_ls_structure_factor_coef Fsqd
_refine_ls_weighting_details 'calc w=1/[\s^2^(Fo^2^)+(0.0451P)^2^+1.0171P] where P=(Fo^2^+2Fc^2^)/3'
_refine_ls_weighting_scheme calc
_refine_ls_wR_factor_gt 0.0797
_refine_ls_wR_factor_ref 0.0914
_reflns_number_gt 1798
_reflns_number_total 2538
_reflns_threshold_expression I>2\s(I)
_cod_data_source_file kj2006.cif
_cod_data_source_block I
_cod_original_sg_symbol_Hall '-C 2yc '
_cod_original_sg_symbol_H-M C2/c
_cod_database_code 2209569
_cod_database_fobs_code 2209569

loop_
_symmetry_equiv_pos_as_xyz
'x, y, z'
'-x, y, -z+1/2'
'x+1/2, y+1/2, z'
'-x+1/2, y+1/2, -z+1/2'
'-x, -y, -z'
'x, -y, z-1/2'
'-x+1/2, -y+1/2, -z'
'x+1/2, -y+1/2, z-1/2'

loop_
_atom_site_type_symbol
_atom_site_label
_atom_site_fract_x
_atom_site_fract_y
_atom_site_fract_z
_atom_site_U_iso_or_equiv
_atom_site_adp_type
_atom_site_calc_flag
_atom_site_refinement_flags
_atom_site_occupancy
Sn Sn1 0.067287(17) 0.83762(3) 0.03589(3) 0.04206(16) Uani d . 1
N N1 0.0107(2) 0.6685(4) 0.0856(3) 0.0395(10) Uani d . 1
N N2 0.0426(2) 0.5493(4) 0.1158(3) 0.0428(11) Uani d . 1
O O1 -0.04143(16) 0.9006(3) 0.0242(3) 0.0455(9) Uani d . 1
O O2 -0.13657(18) 0.8428(3) 0.0614(3) 0.0556(11) Uani d . 1
O O3 0.13082(17) 0.6622(3) 0.0738(3) 0.0522(10) Uani d . 1
O O4 0.2064(2) 0.4381(4) 0.1163(3) 0.0724(13) Uani d . 1
O O5 0.1720(2) 0.9157(5) 0.0109(4) 0.0709(14) Uani d . 1
C C1 -0.0791(3) 0.8192(5) 0.0564(4) 0.0422(13) Uani d . 1
C C2 -0.0501(2) 0.6837(5) 0.0912(4) 0.0389(12) Uani d . 1
C C3 -0.0898(3) 0.5816(5) 0.1295(4) 0.0536(15) Uani d . 1
H H3A -0.1309 0.5682 0.0840 0.080 Uiso calc R 1
H H3B -0.0981 0.6124 0.1901 0.080 Uiso calc R 1
H H3C -0.0659 0.4979 0.1395 0.080 Uiso calc R 1
C C4 0.1042(3) 0.5585(5) 0.1061(4) 0.0431(13) Uani d . 1
C C5 0.1460(2) 0.4422(5) 0.1386(4) 0.0405(12) Uani d . 1
C C6 0.1358(3) 0.3325(5) 0.1866(4) 0.0462(14) Uani d . 1
H H6 0.0982 0.3111 0.2089 0.055 Uiso calc R 1
C C7 0.1938(3) 0.2544(6) 0.1969(5) 0.0641(18) Uani d . 1
H H8 0.2019 0.1719 0.2287 0.077 Uiso calc R 1
C C8 0.2340(3) 0.3194(7) 0.1536(5) 0.0710(19) Uani d . 1
H H7 0.2755 0.2890 0.1490 0.085 Uiso calc R 1
C C9 0.0925(3) 0.9279(6) 0.1719(4) 0.0590(16) Uani d . 1
H H9A 0.0987 1.0230 0.1645 0.089 Uiso calc R 1
H H9B 0.1327 0.8889 0.2082 0.089 Uiso calc R 1
H H9C 0.0579 0.9135 0.2059 0.089 Uiso calc R 1
C C11 0.2351(3) 0.9034(7) 0.0696(5) 0.081(2) Uani d . 1
H H11A 0.2492 0.9892 0.0981 0.121 Uiso calc R 1
H H11B 0.2651 0.8736 0.0311 0.121 Uiso calc R 1
H H11C 0.2343 0.8388 0.1199 0.121 Uiso calc R 1
H H1 0.164(3) 0.989(6) -0.019(4) 0.07(2) Uiso d . 1
C C10 0.0477(3) 0.8044(5) -0.1142(4) 0.0567(16) Uani d . 1
H H10A 0.0189 0.7282 -0.1302 0.085 Uiso calc R 1
H H10B 0.0883 0.7869 -0.1339 0.085 Uiso calc R 1
H H10C 0.0271 0.8829 -0.1474 0.085 Uiso calc R 1

loop_
_atom_site_aniso_label
_atom_site_aniso_U_11
_atom_site_aniso_U_22
_atom_site_aniso_U_33
_atom_site_aniso_U_12
_atom_site_aniso_U_13
_atom_site_aniso_U_23
Sn1 0.0387(2) 0.0409(2) 0.0486(3) 0.00048(17) 0.01401(17) 0.00507(19)
N1 0.043(3) 0.035(2) 0.043(3) 0.000(2) 0.015(2) 0.002(2)
N2 0.038(3) 0.037(2) 0.054(3) 0.0021(19) 0.013(2) 0.009(2)
O1 0.039(2) 0.040(2) 0.062(3) -0.0016(16) 0.0197(18) 0.0076(18)
O2 0.040(2) 0.052(2) 0.080(3) 0.0078(18) 0.026(2) 0.021(2)
O3 0.042(2) 0.046(2) 0.074(3) 0.0056(17) 0.023(2) 0.018(2)
O4 0.058(3) 0.068(3) 0.100(4) 0.009(2) 0.036(3) 0.021(3)
O5 0.040(3) 0.059(3) 0.114(4) -0.002(2) 0.018(2) 0.035(3)
C1 0.035(3) 0.043(3) 0.049(3) 0.000(2) 0.010(3) 0.000(3)
C2 0.041(3) 0.039(3) 0.037(3) -0.002(2) 0.009(2) -0.001(2)
C3 0.042(3) 0.047(3) 0.075(5) -0.005(3) 0.021(3) 0.009(3)
C4 0.042(3) 0.048(3) 0.042(3) 0.005(2) 0.013(3) 0.006(3)
C5 0.037(3) 0.050(3) 0.035(3) 0.005(2) 0.010(2) 0.004(3)
C6 0.036(3) 0.043(3) 0.059(4) 0.004(3) 0.010(3) 0.010(3)
C7 0.069(4) 0.042(4) 0.078(5) 0.002(3) 0.010(4) 0.008(3)
C8 0.047(4) 0.068(5) 0.097(6) 0.018(3) 0.013(4) 0.006(4)
C9 0.066(4) 0.059(4) 0.050(4) -0.003(3) 0.008(3) -0.005(3)
C11 0.060(5) 0.085(5) 0.097(6) 0.000(4) 0.015(4) 0.021(5)
C10 0.070(4) 0.053(4) 0.051(4) 0.008(3) 0.022(3) 0.006(3)

loop_
_atom_type_symbol
_atom_type_description
_atom_type_scat_dispersion_real
_atom_type_scat_dispersion_imag
_atom_type_scat_source
C C 0.0033 0.0016 'International Tables Vol C Tables 4.2.6.8 and 6.1.1.4'
H H 0.0000 0.0000 'International Tables Vol C Tables 4.2.6.8 and 6.1.1.4'
O O 0.0106 0.0060 'International Tables Vol C Tables 4.2.6.8 and 6.1.1.4'
Sn Sn -0.6537 1.4246 'International Tables Vol C Tables 4.2.6.8 and 6.1.1.4'
N N 0.0061 0.0033 'International Tables Vol C Tables 4.2.6.8 and 6.1.1.4'

loop_
_geom_angle_atom_site_label_1
_geom_angle_atom_site_label_2
_geom_angle_atom_site_label_3
_geom_angle_site_symmetry_3
_geom_angle
_geom_angle_publ_flag
C9 Sn1 C10 . 163.0(2) y
C9 Sn1 O3 . 95.7(2) y
C10 Sn1 O3 . 95.53(19) ?
C9 Sn1 N1 . 94.3(2) y
C10 Sn1 N1 . 101.60(19) ?
O3 Sn1 N1 . 70.06(15) y
C9 Sn1 O1 . 89.70(19) y
C10 Sn1 O1 . 90.02(19) ?
O3 Sn1 O1 . 139.69(12) y
N1 Sn1 O1 . 69.71(14) ?
C9 Sn1 O5 . 86.8(2) y
C10 Sn1 O5 . 83.3(2) ?
O3 Sn1 O5 . 76.92(15) ?
N1 Sn1 O5 . 146.91(15) ?
O1 Sn1 O5 . 143.37(15) ?
C9 Sn1 O1 5_575 82.67(19) y
C10 Sn1 O1 5_575 81.61(17) ?
O3 Sn1 O1 5_575 153.79(11) y
N1 Sn1 O1 5_575 136.11(13) y
O1 Sn1 O1 5_575 66.51(12) y
O5 Sn1 O1 5_575 76.88(13) y
C2 N1 N2 . 119.6(4) ?
C2 N1 Sn1 . 121.2(3) ?
N2 N1 Sn1 . 119.1(3) ?
C4 N2 N1 . 108.7(4) ?
C1 O1 Sn1 . 118.1(3) ?
C4 O3 Sn1 . 115.9(3) ?
C5 O4 C8 . 105.6(4) ?
C11 O5 Sn1 . 130.3(4) ?
C11 O5 H1 . 115(4) ?
Sn1 O5 H1 . 106(4) ?
O2 C1 O1 . 125.3(5) ?
O2 C1 C2 . 118.2(5) ?
O1 C1 C2 . 116.5(4) ?
N1 C2 C3 . 124.9(5) ?
N1 C2 C1 . 114.2(4) ?
C3 C2 C1 . 120.9(4) ?
C2 C3 H3A . 109.5 ?
C2 C3 H3B . 109.5 ?
H3A C3 H3B . 109.5 ?
C2 C3 H3C . 109.5 ?
H3A C3 H3C . 109.5 ?
H3B C3 H3C . 109.5 ?
O3 C4 N2 . 126.2(5) ?
O3 C4 C5 . 117.8(4) ?
N2 C4 C5 . 115.9(4) ?
C6 C5 O4 . 110.7(4) ?
C6 C5 C4 . 131.4(5) ?
O4 C5 C4 . 117.9(4) ?
C5 C6 C7 . 106.0(5) ?
C5 C6 H6 . 127.0 ?
C7 C6 H6 . 127.0 ?
C8 C7 C6 . 107.5(5) ?
C8 C7 H8 . 126.3 ?
C6 C7 H8 . 126.3 ?
C7 C8 O4 . 110.3(5) ?
C7 C8 H7 . 124.9 ?
O4 C8 H7 . 124.9 ?
Sn1 C9 H9A . 109.5 ?
Sn1 C9 H9B . 109.5 ?
H9A C9 H9B . 109.5 ?
Sn1 C9 H9C . 109.5 ?
H9A C9 H9C . 109.5 ?
H9B C9 H9C . 109.5 ?
O5 C11 H11A . 109.5 ?
O5 C11 H11B . 109.5 ?
H11A C11 H11B . 109.5 ?
O5 C11 H11C . 109.5 ?
H11A C11 H11C . 109.5 ?
H11B C11 H11C . 109.5 ?
Sn1 C10 H10A . 109.5 ?
Sn1 C10 H10B . 109.5 ?
H10A C10 H10B . 109.5 ?
Sn1 C10 H10C . 109.5 ?
H10A C10 H10C . 109.5 ?
H10B C10 H10C . 109.5 ?

loop_
_geom_bond_atom_site_label_1
_geom_bond_atom_site_label_2
_geom_bond_site_symmetry_2
_geom_bond_distance
_geom_bond_publ_flag
Sn1 C9 . 2.082(6) y
Sn1 C10 . 2.098(6) y
Sn1 O3 . 2.178(4) y
Sn1 N1 . 2.248(4) y
Sn1 O1 . 2.316(4) y
Sn1 O5 . 2.409(4) y
Sn1 O1 5_575 2.747(4) y
N1 C2 . 1.292(6) n
N1 N2 . 1.377(5) n
N2 C4 . 1.320(6) n
O1 C1 . 1.276(6) ?
O2 C1 . 1.235(6) ?
O3 C4 . 1.297(6) ?
O4 C5 . 1.361(6) ?
O4 C8 . 1.364(7) ?
O5 C11 . 1.396(7) ?
O5 H1 . 0.84(6) ?
C1 C2 . 1.509(7) ?
C2 C3 . 1.481(6) ?
C3 H3A . 0.9600 ?
C3 H3B . 0.9600 ?
C3 H3C . 0.9600 ?
C4 C5 . 1.457(7) ?
C5 C6 . 1.323(7) ?
C6 C7 . 1.412(7) ?
C6 H6 . 0.9300 ?
C7 C8 . 1.310(8) ?
C7 H8 . 0.9300 ?
C8 H7 . 0.9300 ?
C9 H9A . 0.9600 ?
C9 H9B . 0.9600 ?
C9 H9C . 0.9600 ?
C11 H11A . 0.9600 ?
C11 H11B . 0.9600 ?
C11 H11C . 0.9600 ?
C10 H10A . 0.9600 ?
C10 H10B . 0.9600 ?
C10 H10C . 0.9600 ?

loop_
_geom_hbond_atom_site_label_D
_geom_hbond_atom_site_label_H
_geom_hbond_atom_site_label_A
_geom_hbond_site_symmetry_A
_geom_hbond_distance_DH
_geom_hbond_distance_HA
_geom_hbond_distance_DA
_geom_hbond_angle_DHA
O5 H1 O2 5_575 0.84(6) 1.82(6) 2.643(6) 166(6)
